data_7052066
loop_
_publ_author_name
'Yohan D. M. Champouret'
'Jean-Didier Mar\'echal'
'Rajinder K. Chaggar'
'John Fawcett'
'Kuldip Singh'
'Feliu Maseras'
'Gregory A. Solan'

_publ_section_title
;
 Factors affecting imine coordination in (iminoterpyridine)MX2 (M = Fe,
 Co, Ni, Zn): synthesis, structures, DFT calculations and ethylene
 oligomerisation studies
;
_journal_issue 1
_journal_name_full 'New Journal of Chemistry'
_journal_page_first 75
_journal_paper_doi 10.1039/b610562a
_journal_volume 31
_journal_year 2007
_chemical_formula_moiety '(C28 H28 Cl2 N4 Fe) (C2 H3 N)'
_chemical_formula_sum 'C30 H31 Cl2 Fe N5'
_chemical_formula_weight 588.35
_chemical_name_systematic
;
?
;
_space_group_IT_number 14
_symmetry_cell_setting monoclinic
_symmetry_space_group_name_Hall '-P 2ybc'
_symmetry_space_group_name_H-M 'P 1 21/c 1'
_atom_sites_solution_hydrogens geom
_atom_sites_solution_primary direct
_atom_sites_solution_secondary difmap
_audit_creation_method SHELXL-97
_cell_angle_alpha 90.00
_cell_angle_beta 96.542(2)
_cell_angle_gamma 90.00
_cell_formula_units_Z 4
_cell_length_a 10.0666(12)
_cell_length_b 17.260(2)
_cell_length_c 16.987(2)
_cell_measurement_reflns_used 5197
_cell_measurement_temperature 150(2)
_cell_measurement_theta_max 27.16
_cell_measurement_theta_min 2.35
_cell_volume 2932.3(6)
_computing_cell_refinement 'Bruker SMART'
_computing_data_collection 'Bruker SMART'
_computing_data_reduction 'Bruker SAINT'
_computing_molecular_graphics 'Bruker SHELXTL'
_computing_publication_material 'Bruker SHELXTL'
_computing_structure_refinement 'SHELXL-97 (Sheldrick, 1997)'
_computing_structure_solution 'SHELXS-97 (Sheldrick, 1990)'
_diffrn_ambient_temperature 150(2)
_diffrn_measured_fraction_theta_full 1.000
_diffrn_measured_fraction_theta_max 1.000
_diffrn_measurement_device_type 'CCD area detector'
_diffrn_measurement_method 'phi and omega scans'
_diffrn_radiation_monochromator graphite
_diffrn_radiation_source 'fine-focus sealed tube'
_diffrn_radiation_type MoK\a
_diffrn_radiation_wavelength 0.71073
_diffrn_reflns_av_R_equivalents 0.0383
_diffrn_reflns_av_sigmaI/netI 0.0413
_diffrn_reflns_limit_h_max 11
_diffrn_reflns_limit_h_min -11
_diffrn_reflns_limit_k_max 20
_diffrn_reflns_limit_k_min -20
_diffrn_reflns_limit_l_max 20
_diffrn_reflns_limit_l_min -20
_diffrn_reflns_number 20994
_diffrn_reflns_theta_full 25.00
_diffrn_reflns_theta_max 25.00
_diffrn_reflns_theta_min 1.69
_exptl_absorpt_coefficient_mu 0.724
_exptl_absorpt_correction_T_max 0.894
_exptl_absorpt_correction_T_min 0.748
_exptl_absorpt_correction_type empirical
_exptl_absorpt_process_details
;
absorption correction based on 8788 reflections (SADABS); Rint 0.033 before
correction and 0.026 after.
;
_exptl_crystal_colour yellow
_exptl_crystal_density_diffrn 1.333
_exptl_crystal_density_method 'not measured'
_exptl_crystal_description plate
_exptl_crystal_F_000 1224
_exptl_crystal_size_max 0.22
_exptl_crystal_size_mid 0.17
_exptl_crystal_size_min 0.05
_refine_diff_density_max 0.559
_refine_diff_density_min -0.312
_refine_diff_density_rms 0.058
_refine_ls_extinction_method none
_refine_ls_goodness_of_fit_ref 1.045
_refine_ls_hydrogen_treatment constr
_refine_ls_matrix_type full
_refine_ls_number_parameters 367
_refine_ls_number_reflns 5155
_refine_ls_number_restraints 0
_refine_ls_restrained_S_all 1.045
_refine_ls_R_factor_all 0.0497
_refine_ls_R_factor_gt 0.0408
_refine_ls_shift/su_max 0.002
_refine_ls_shift/su_mean 0.000
_refine_ls_structure_factor_coef Fsqd
_refine_ls_weighting_details 'calc w=1/[\s^2^(Fo^2^)+(0.0577P)^2^+0.0000P] where P=(Fo^2^+2Fc^2^)/3'
_refine_ls_weighting_scheme calc
_refine_ls_wR_factor_gt 0.1039
_refine_ls_wR_factor_ref 0.1089
_reflns_number_gt 4281
_reflns_number_total 5155
_reflns_threshold_expression >2sigma(I)
_cod_data_source_file b610562a.txt
_cod_data_source_block 04057
_cod_depositor_comments
;
The following automatic conversions were performed:
'_symmetry_cell_setting' value 'Monoclinic' changed to 'monoclinic'
according to '/home/saulius/struct/CIF-dictionaries/cif_core.dic'
dictionary named 'cif_core.dic' version 2.4.1 from 2010-06-29.

Automatic conversion script
Id: cif_fix_enum 1527 2010-12-29 10:47:43Z saulius 

The following automatic conversions were performed:

'_refine_ls_hydrogen_treatment' value 'constrained' was replaced with
the value 'constr' as specified in the replacement file
'src/cod-tools/trunk/data/replacement-values/replacement_values.lst'.

Automatic conversion script
Id: cif_fix_values 5376 2017-05-30 11:51:03Z andrius 
;
_cod_original_sg_symbol_H-M P2(1)/c
_cod_database_code 7052066

loop_
_symmetry_equiv_pos_as_xyz
'x, y, z'
'-x, y+1/2, -z+1/2'
'-x, -y, -z'
'x, -y-1/2, z-1/2'

loop_
_atom_site_label
_atom_site_type_symbol
_atom_site_fract_x
_atom_site_fract_y
_atom_site_fract_z
_atom_site_U_iso_or_equiv
_atom_site_adp_type
_atom_site_occupancy
_atom_site_symmetry_multiplicity
_atom_site_calc_flag
_atom_site_refinement_flags
_atom_site_disorder_assembly
_atom_site_disorder_group
Fe1 Fe 0.93828(3) 0.546237(19) 0.79414(2) 0.02378(13) Uani 1 1 d . . .
Cl1 Cl 0.74444(7) 0.60542(4) 0.81955(4) 0.0392(2) Uani 1 1 d . . .
Cl2 Cl 1.06227(6) 0.61409(4) 0.71096(4) 0.03335(18) Uani 1 1 d . . .
N1 N 1.0606(2) 0.58162(12) 0.90198(12) 0.0265(5) Uani 1 1 d . . .
N2 N 1.01582(19) 0.44279(11) 0.84700(11) 0.0208(4) Uani 1 1 d . . .
N3 N 0.85250(19) 0.45163(11) 0.71548(11) 0.0208(4) Uani 1 1 d . . .
N4 N 0.6616(2) 0.55065(11) 0.55765(12) 0.0240(5) Uani 1 1 d . . .
C1 C 1.0758(3) 0.65506(15) 0.92657(16) 0.0337(6) Uani 1 1 d . . .
H1 H 1.0296 0.6948 0.8959 0.040 Uiso 1 1 calc R . .
C2 C 1.1560(3) 0.67518(16) 0.99472(16) 0.0370(7) Uani 1 1 d . . .
H2 H 1.1658 0.7279 1.0105 0.044 Uiso 1 1 calc R . .
C3 C 1.2214(3) 0.61759(16) 1.03943(16) 0.0342(7) Uani 1 1 d . . .
H3 H 1.2767 0.6301 1.0868 0.041 Uiso 1 1 calc R . .
C4 C 1.2068(3) 0.54160(15) 1.01534(15) 0.0306(6) Uani 1 1 d . . .
H4 H 1.2514 0.5011 1.0457 0.037 Uiso 1 1 calc R . .
C5 C 1.1254(2) 0.52545(14) 0.94560(14) 0.0244(6) Uani 1 1 d . . .
C6 C 1.1028(2) 0.44625(14) 0.91284(14) 0.0243(6) Uani 1 1 d . . .
C7 C 1.1639(3) 0.38002(15) 0.94538(16) 0.0326(6) Uani 1 1 d . . .
H7 H 1.2246 0.3827 0.9924 0.039 Uiso 1 1 calc R . .
C8 C 1.1349(3) 0.31015(15) 0.90829(16) 0.0342(7) Uani 1 1 d . . .
H8 H 1.1779 0.2643 0.9289 0.041 Uiso 1 1 calc R . .
C9 C 1.0436(3) 0.30639(15) 0.84128(15) 0.0304(6) Uani 1 1 d . . .
H9 H 1.0222 0.2583 0.8158 0.036 Uiso 1 1 calc R . .
C10 C 0.9841(2) 0.37452(13) 0.81217(14) 0.0224(5) Uani 1 1 d . . .
C11 C 0.8813(2) 0.37895(14) 0.74276(14) 0.0222(5) Uani 1 1 d . . .
C12 C 0.8165(2) 0.31433(14) 0.70927(15) 0.0283(6) Uani 1 1 d . . .
H12 H 0.8391 0.2640 0.7292 0.034 Uiso 1 1 calc R . .
C13 C 0.7182(3) 0.32411(15) 0.64624(15) 0.0319(6) Uani 1 1 d . . .
H13 H 0.6706 0.2806 0.6233 0.038 Uiso 1 1 calc R . .
C14 C 0.6898(2) 0.39734(14) 0.61696(15) 0.0284(6) Uani 1 1 d . . .
H14 H 0.6232 0.4049 0.5733 0.034 Uiso 1 1 calc R . .
C15 C 0.7602(2) 0.46012(13) 0.65226(14) 0.0223(5) Uani 1 1 d . . .
C16 C 0.7392(2) 0.53917(14) 0.62042(14) 0.0228(5) Uani 1 1 d . . .
H16 H 0.7843 0.5816 0.6472 0.027 Uiso 1 1 calc R . .
C17 C 0.6415(2) 0.62731(14) 0.52727(14) 0.0226(5) Uani 1 1 d . . .
C18 C 0.5579(2) 0.67886(14) 0.56256(14) 0.0246(6) Uani 1 1 d . . .
C19 C 0.5328(2) 0.75023(15) 0.52563(15) 0.0287(6) Uani 1 1 d . . .
H19 H 0.4771 0.7865 0.5481 0.034 Uiso 1 1 calc R . .
C20 C 0.5868(2) 0.76960(15) 0.45719(15) 0.0317(6) Uani 1 1 d . . .
H20 H 0.5674 0.8185 0.4330 0.038 Uiso 1 1 calc R . .
C21 C 0.6687(2) 0.71830(15) 0.42394(15) 0.0302(6) Uani 1 1 d . . .
H21 H 0.7054 0.7323 0.3768 0.036 Uiso 1 1 calc R . .
C22 C 0.6986(2) 0.64652(14) 0.45800(14) 0.0267(6) Uani 1 1 d . . .
C23 C 0.4916(3) 0.65562(16) 0.63479(15) 0.0340(6) Uani 1 1 d . . .
H23 H 0.5574 0.6240 0.6698 0.041 Uiso 1 1 calc R . .
C24 C 0.4498(5) 0.7224(2) 0.6831(2) 0.0863(14) Uani 1 1 d . . .
H24A H 0.5267 0.7564 0.6976 0.129 Uiso 1 1 calc R . .
H24B H 0.4165 0.7027 0.7313 0.129 Uiso 1 1 calc R . .
H24C H 0.3789 0.7518 0.6519 0.129 Uiso 1 1 calc R . .
C25 C 0.3706(3) 0.6034(3) 0.6081(2) 0.0749(12) Uani 1 1 d . . .
H25A H 0.3295 0.5861 0.6547 0.112 Uiso 1 1 calc R . .
H25B H 0.4004 0.5582 0.5799 0.112 Uiso 1 1 calc R . .
H25C H 0.3050 0.6327 0.5729 0.112 Uiso 1 1 calc R . .
C26 C 0.7944(3) 0.59107(16) 0.42429(16) 0.0368(7) Uani 1 1 d . . .
H26 H 0.7718 0.5375 0.4409 0.044 Uiso 1 1 calc R . .
C27 C 0.7816(4) 0.5923(2) 0.33369(18) 0.0624(10) Uani 1 1 d . . .
H27A H 0.6878 0.5843 0.3126 0.094 Uiso 1 1 calc R . .
H27B H 0.8365 0.5509 0.3148 0.094 Uiso 1 1 calc R . .
H27C H 0.8122 0.6425 0.3157 0.094 Uiso 1 1 calc R . .
C28 C 0.9384(3) 0.6078(2) 0.4590(2) 0.0583(10) Uani 1 1 d . . .
H28A H 0.9642 0.6596 0.4427 0.088 Uiso 1 1 calc R . .
H28B H 0.9981 0.5691 0.4396 0.088 Uiso 1 1 calc R . .
H28C H 0.9452 0.6053 0.5169 0.088 Uiso 1 1 calc R . .
N5 N 0.3958(4) 0.5553(2) 0.8327(2) 0.0936(12) Uani 1 1 d . . .
C29 C 0.4724(6) 0.4481(6) 0.9219(8) 0.167(6) Uani 0.67 1 d P A 1
H29A H 0.5417 0.4682 0.9619 0.251 Uiso 0.67 1 calc PR A 1
H29B H 0.5094 0.4057 0.8927 0.251 Uiso 0.67 1 calc PR A 1
H29C H 0.3970 0.4287 0.9480 0.251 Uiso 0.67 1 calc PR A 1
C30 C 0.4374(6) 0.4952(4) 0.8800(6) 0.077(2) Uani 0.67 1 d P A 1
C30' C 0.4791(19) 0.4741(9) 0.8297(10) 0.084(5) Uani 0.33 1 d P A 2
C29' C 0.527(2) 0.4213(8) 0.8264(13) 0.168(14) Uani 0.33 1 d P A 2
H29D H 0.5197 0.3919 0.8751 0.252 Uiso 0.33 1 calc PR A 2
H29E H 0.6211 0.4298 0.8201 0.252 Uiso 0.33 1 calc PR A 2
H29F H 0.4841 0.3921 0.7808 0.252 Uiso 0.33 1 calc PR A 2

loop_
_atom_site_aniso_label
_atom_site_aniso_U_11
_atom_site_aniso_U_22
_atom_site_aniso_U_33
_atom_site_aniso_U_23
_atom_site_aniso_U_13
_atom_site_aniso_U_12
Fe1 0.0267(2) 0.0176(2) 0.0261(2) -0.00009(14) -0.00094(16) 0.00111(14)
Cl1 0.0343(4) 0.0487(5) 0.0342(4) -0.0091(3) 0.0024(3) 0.0146(3)
Cl2 0.0337(4) 0.0269(4) 0.0402(4) 0.0053(3) 0.0076(3) -0.0029(3)
N1 0.0276(11) 0.0235(12) 0.0281(12) -0.0012(9) 0.0023(9) -0.0028(9)
N2 0.0210(11) 0.0200(11) 0.0214(11) 0.0018(8) 0.0021(9) -0.0009(8)
N3 0.0210(10) 0.0203(11) 0.0217(11) -0.0002(8) 0.0047(9) -0.0002(8)
N4 0.0258(11) 0.0242(12) 0.0223(11) 0.0016(9) 0.0043(9) 0.0006(9)
C1 0.0378(16) 0.0255(15) 0.0366(16) -0.0023(12) -0.0004(13) -0.0021(12)
C2 0.0404(17) 0.0300(16) 0.0406(17) -0.0076(13) 0.0048(14) -0.0095(13)
C3 0.0312(15) 0.0418(17) 0.0286(15) -0.0046(13) -0.0008(12) -0.0114(13)
C4 0.0270(14) 0.0363(16) 0.0276(14) 0.0037(12) -0.0003(11) -0.0047(12)
C5 0.0205(13) 0.0270(14) 0.0259(14) 0.0005(11) 0.0037(11) -0.0033(11)
C6 0.0209(13) 0.0270(14) 0.0250(13) 0.0030(11) 0.0028(11) -0.0003(10)
C7 0.0297(15) 0.0320(16) 0.0340(15) 0.0036(12) -0.0055(12) 0.0020(12)
C8 0.0347(16) 0.0256(15) 0.0400(16) 0.0056(12) -0.0063(13) 0.0065(12)
C9 0.0369(15) 0.0215(14) 0.0321(15) -0.0005(11) 0.0014(12) 0.0021(11)
C10 0.0239(13) 0.0205(13) 0.0232(13) 0.0022(10) 0.0041(10) -0.0006(10)
C11 0.0237(13) 0.0207(13) 0.0231(13) -0.0007(10) 0.0065(10) -0.0012(10)
C12 0.0347(15) 0.0187(13) 0.0310(15) 0.0012(11) 0.0021(12) -0.0008(11)
C13 0.0363(16) 0.0235(14) 0.0342(15) -0.0025(12) -0.0038(13) -0.0060(11)
C14 0.0292(14) 0.0272(14) 0.0276(14) -0.0008(11) -0.0021(11) -0.0017(11)
C15 0.0234(13) 0.0233(13) 0.0206(13) -0.0005(10) 0.0039(10) 0.0006(10)
C16 0.0215(13) 0.0223(13) 0.0247(13) -0.0021(10) 0.0033(11) 0.0004(10)
C17 0.0238(13) 0.0218(13) 0.0211(13) 0.0004(10) -0.0024(10) -0.0040(10)
C18 0.0239(13) 0.0250(14) 0.0239(13) -0.0003(11) -0.0019(11) -0.0009(10)
C19 0.0260(14) 0.0261(14) 0.0326(15) 0.0003(11) -0.0029(11) 0.0022(11)
C20 0.0314(14) 0.0284(15) 0.0327(15) 0.0084(12) -0.0075(12) -0.0043(12)
C21 0.0324(15) 0.0325(15) 0.0251(14) 0.0054(12) 0.0013(11) -0.0078(12)
C22 0.0273(14) 0.0261(14) 0.0262(14) 0.0001(11) 0.0014(11) -0.0042(11)
C23 0.0375(16) 0.0386(16) 0.0265(14) 0.0020(12) 0.0068(12) 0.0115(13)
C24 0.162(4) 0.056(2) 0.050(2) 0.0108(18) 0.051(3) 0.042(3)
C25 0.055(2) 0.125(4) 0.047(2) 0.009(2) 0.0187(18) -0.029(2)
C26 0.0471(18) 0.0311(16) 0.0352(16) 0.0004(12) 0.0173(14) -0.0004(13)
C27 0.089(3) 0.063(2) 0.0393(19) -0.0020(17) 0.0264(18) 0.012(2)
C28 0.0426(19) 0.058(2) 0.079(3) 0.0007(18) 0.0237(18) 0.0062(16)
N5 0.080(3) 0.111(3) 0.088(3) 0.021(2) 0.004(2) -0.011(2)
C29 0.024(3) 0.112(7) 0.368(17) 0.155(10) 0.037(6) 0.009(4)
C30 0.024(3) 0.052(4) 0.156(8) 0.032(6) 0.020(4) 0.000(3)
C30' 0.084(12) 0.053(10) 0.099(12) 0.005(8) -0.063(9) -0.018(9)
C29' 0.19(2) 0.017(7) 0.25(3) -0.003(10) -0.19(2) 0.009(10)

loop_
_atom_type_symbol
_atom_type_description
_atom_type_scat_dispersion_real
_atom_type_scat_dispersion_imag
_atom_type_scat_source
C C 0.0033 0.0016 'International Tables Vol C Tables 4.2.6.8 and 6.1.1.4'
H H 0.0000 0.0000 'International Tables Vol C Tables 4.2.6.8 and 6.1.1.4'
N N 0.0061 0.0033 'International Tables Vol C Tables 4.2.6.8 and 6.1.1.4'
Cl Cl 0.1484 0.1585 'International Tables Vol C Tables 4.2.6.8 and 6.1.1.4'
Fe Fe 0.3463 0.8444 'International Tables Vol C Tables 4.2.6.8 and 6.1.1.4'

loop_
_geom_angle_atom_site_label_1
_geom_angle_atom_site_label_2
_geom_angle_atom_site_label_3
_geom_angle
_geom_angle_site_symmetry_1
_geom_angle_site_symmetry_3
_geom_angle_publ_flag
N2 Fe1 N1 74.48(8) . . ?
N2 Fe1 N3 74.53(7) . . ?
N1 Fe1 N3 148.97(8) . . ?
N2 Fe1 Cl1 125.48(6) . . ?
N1 Fe1 Cl1 97.41(6) . . ?
N3 Fe1 Cl1 99.22(5) . . ?
N2 Fe1 Cl2 119.39(6) . . ?
N1 Fe1 Cl2 94.55(6) . . ?
N3 Fe1 Cl2 101.84(5) . . ?
Cl1 Fe1 Cl2 114.93(3) . . ?
C1 N1 C5 118.7(2) . . ?
C1 N1 Fe1 124.23(18) . . ?
C5 N1 Fe1 117.04(16) . . ?
C10 N2 C6 120.5(2) . . ?
C10 N2 Fe1 119.90(15) . . ?
C6 N2 Fe1 119.50(15) . . ?
C15 N3 C11 118.3(2) . . ?
C15 N3 Fe1 125.85(15) . . ?
C11 N3 Fe1 114.89(15) . . ?
C16 N4 C17 120.0(2) . . ?
N1 C1 C2 122.4(3) . . ?
C3 C2 C1 118.7(3) . . ?
C2 C3 C4 119.8(3) . . ?
C3 C4 C5 118.5(2) . . ?
N1 C5 C4 121.8(2) . . ?
N1 C5 C6 114.5(2) . . ?
C4 C5 C6 123.7(2) . . ?
N2 C6 C7 121.0(2) . . ?
N2 C6 C5 114.3(2) . . ?
C7 C6 C5 124.7(2) . . ?
C8 C7 C6 118.7(2) . . ?
C7 C8 C9 120.3(2) . . ?
C8 C9 C10 118.3(2) . . ?
N2 C10 C9 121.1(2) . . ?
N2 C10 C11 114.6(2) . . ?
C9 C10 C11 124.3(2) . . ?
N3 C11 C12 122.2(2) . . ?
N3 C11 C10 115.0(2) . . ?
C12 C11 C10 122.7(2) . . ?
C11 C12 C13 118.9(2) . . ?
C14 C13 C12 119.5(2) . . ?
C13 C14 C15 119.0(2) . . ?
N3 C15 C14 122.0(2) . . ?
N3 C15 C16 116.8(2) . . ?
C14 C15 C16 121.2(2) . . ?
N4 C16 C15 120.2(2) . . ?
C18 C17 C22 122.0(2) . . ?
C18 C17 N4 120.0(2) . . ?
C22 C17 N4 117.8(2) . . ?
C19 C18 C17 117.0(2) . . ?
C19 C18 C23 121.7(2) . . ?
C17 C18 C23 121.2(2) . . ?
C20 C19 C18 121.7(2) . . ?
C21 C20 C19 120.2(2) . . ?
C20 C21 C22 121.1(2) . . ?
C21 C22 C17 118.0(2) . . ?
C21 C22 C26 121.6(2) . . ?
C17 C22 C26 120.3(2) . . ?
C24 C23 C18 114.5(2) . . ?
C24 C23 C25 110.4(3) . . ?
C18 C23 C25 108.9(2) . . ?
C22 C26 C28 110.6(2) . . ?
C22 C26 C27 112.7(2) . . ?
C28 C26 C27 110.7(3) . . ?
C30 N5 C30' 40.1(6) . . ?
C29 C30 N5 176.7(14) . . ?
C29' C30' N5 176.6(15) . . ?

loop_
_geom_bond_atom_site_label_1
_geom_bond_atom_site_label_2
_geom_bond_distance
_geom_bond_site_symmetry_2
_geom_bond_publ_flag
Fe1 N2 2.1081(19) . ?
Fe1 N1 2.175(2) . ?
Fe1 N3 2.2214(19) . ?
Fe1 Cl1 2.2868(8) . ?
Fe1 Cl2 2.3081(7) . ?
N1 C1 1.338(3) . ?
N1 C5 1.343(3) . ?
N2 C10 1.341(3) . ?
N2 C6 1.341(3) . ?
N3 C15 1.346(3) . ?
N3 C11 1.357(3) . ?
N4 C16 1.264(3) . ?
N4 C17 1.426(3) . ?
C1 C2 1.378(4) . ?
C2 C3 1.373(4) . ?
C3 C4 1.377(4) . ?
C4 C5 1.390(3) . ?
C5 C6 1.484(3) . ?
C6 C7 1.383(3) . ?
C7 C8 1.377(4) . ?
C8 C9 1.380(3) . ?
C9 C10 1.385(3) . ?
C10 C11 1.479(3) . ?
C11 C12 1.381(3) . ?
C12 C13 1.383(3) . ?
C13 C14 1.376(3) . ?
C14 C15 1.393(3) . ?
C15 C16 1.474(3) . ?
C17 C18 1.405(3) . ?
C17 C22 1.407(3) . ?
C18 C19 1.392(3) . ?
C18 C23 1.516(3) . ?
C19 C20 1.380(3) . ?
C20 C21 1.374(4) . ?
C21 C22 1.386(3) . ?
C22 C26 1.516(4) . ?
C23 C24 1.503(4) . ?
C23 C25 1.541(4) . ?
C26 C28 1.529(4) . ?
C26 C27 1.530(4) . ?
N5 C30 1.349(8) . ?
N5 C30' 1.64(2) . ?
C29 C30 1.111(9) . ?
C30' C29' 1.03(2) . ?
